data_7247662
loop_
_publ_author_name
'George, Tanner'
'Brosseau, Christa L.'
'Masuda, Jason D.'

_publ_section_title
;
 Electrochemical and X-ray structural evidence of multiple molybdenum
 precursor candidates from a reported non-aqueous electrodeposition of
 molybdenum disulfide
;
_journal_issue 46
_journal_name_full 'RSC Advances'
_journal_page_first 32199
_journal_page_last 32216
_journal_paper_doi 10.1039/D3RA04605B
_journal_volume 13
_journal_year 2023
_chemical_formula_moiety 'C24 H54 Mo8 O32, 2(C2 H6 O2)'
_chemical_formula_sum 'C28 H66 Mo8 O36'
_chemical_formula_weight 1746.32
_space_group_crystal_system triclinic
_space_group_IT_number 2
_space_group_name_Hall '-P 1'
_space_group_name_H-M_alt 'P -1'
_atom_sites_solution_hydrogens mixed
_atom_sites_solution_primary dual
_audit_creation_date 2023-09-10
_audit_creation_method
;
Olex2 1.5
(compiled 2023.08.24 svn.re1ec1418 for OlexSys, GUI svn.r6817)
;
_audit_update_record
;
2023-10-01 deposited with the CCDC.	2023-10-06 downloaded from the CCDC.
;
_cell_angle_alpha 81.706(2)
_cell_angle_beta 77.862(2)
_cell_angle_gamma 69.992(2)
_cell_formula_units_Z 1
_cell_length_a 8.5318(4)
_cell_length_b 11.0284(5)
_cell_length_c 14.5245(7)
_cell_measurement_reflns_used 9042
_cell_measurement_temperature 125.0
_cell_measurement_theta_max 33.82
_cell_measurement_theta_min 2.53
_cell_volume 1251.55(10)
_computing_cell_refinement 'SAINT V8.40B (Bruker AXS Inc., 2016)'
_computing_data_collection 'APEX4 (Bruker AXS Inc., 2021)'
_computing_data_reduction 'SAINT V8.40B (Bruker AXS Inc., 2016)'
_computing_molecular_graphics 'Olex2 1.5 (Dolomanov et al., 2009)'
_computing_publication_material 'Olex2 1.5 (Dolomanov et al., 2009)'
_computing_structure_refinement 'SHELXL 2018/3 (Sheldrick, 2015)'
_computing_structure_solution 'SHELXT 2018/2 (Sheldrick, 2018)'
_diffrn_ambient_temperature 125.00
_diffrn_detector '100 \\times 140 mm^2^ CMOS sensor'
_diffrn_detector_area_resol_mean 7.3910
_diffrn_detector_type 'Bruker PHOTON III'
_diffrn_measured_fraction_theta_full 0.998
_diffrn_measured_fraction_theta_max 0.996
_diffrn_measurement_device '\k--geometry diffractometer'
_diffrn_measurement_device_type 'Bruker D8 VENTURE'
_diffrn_measurement_method '\f and \w scans'
_diffrn_radiation_monochromator 'multilayer mirror'
_diffrn_radiation_type MoK\a
_diffrn_radiation_wavelength 0.71073
_diffrn_reflns_av_R_equivalents 0.0407
_diffrn_reflns_av_unetI/netI 0.0176
_diffrn_reflns_Laue_measured_fraction_full 0.998
_diffrn_reflns_Laue_measured_fraction_max 0.996
_diffrn_reflns_limit_h_max 13
_diffrn_reflns_limit_h_min -13
_diffrn_reflns_limit_k_max 17
_diffrn_reflns_limit_k_min -17
_diffrn_reflns_limit_l_max 22
_diffrn_reflns_limit_l_min -22
_diffrn_reflns_number 126602
_diffrn_reflns_point_group_measured_fraction_full 0.998
_diffrn_reflns_point_group_measured_fraction_max 0.996
_diffrn_reflns_theta_full 25.242
_diffrn_reflns_theta_max 33.901
_diffrn_reflns_theta_min 2.347
_diffrn_source 'microfocus sealed tube'
_diffrn_source_type 'Incoatec I\mS 3.0'
_exptl_absorpt_coefficient_mu 2.040
_exptl_absorpt_correction_T_max 0.7467
_exptl_absorpt_correction_T_min 0.6864
_exptl_absorpt_correction_type multi-scan
_exptl_absorpt_process_details
;
SADABS-2016/2 (Bruker,2016/2) was used for absorption correction.
wR2(int) was 0.1101 before and 0.0533 after correction.
The Ratio of minimum to maximum transmission is 0.9192.
The \l/2 correction factor is Not present.
;
_exptl_crystal_colour red
_exptl_crystal_colour_primary red
_exptl_crystal_density_diffrn 2.317
_exptl_crystal_description Blade
_exptl_crystal_F_000 858
_exptl_crystal_size_max 0.12
_exptl_crystal_size_mid 0.07
_exptl_crystal_size_min 0.04
_refine_diff_density_max 1.303
_refine_diff_density_min -1.205
_refine_diff_density_rms 0.114
_refine_ls_extinction_method none
_refine_ls_goodness_of_fit_ref 1.075
_refine_ls_hydrogen_treatment mixed
_refine_ls_matrix_type full
_refine_ls_number_parameters 355
_refine_ls_number_reflns 10104
_refine_ls_number_restraints 3
_refine_ls_restrained_S_all 1.078
_refine_ls_R_factor_all 0.0267
_refine_ls_R_factor_gt 0.0219
_refine_ls_shift/su_max 0.002
_refine_ls_shift/su_mean 0.000
_refine_ls_structure_factor_coef Fsqd
_refine_ls_weighting_details 'w=1/[\s^2^(Fo^2^)+(0.0198P)^2^+1.9118P] where P=(Fo^2^+2Fc^2^)/3'
_refine_ls_weighting_scheme calc
_refine_ls_wR_factor_gt 0.0528
_refine_ls_wR_factor_ref 0.0554
_reflns_Friedel_coverage 0.000
_reflns_number_gt 9085
_reflns_number_total 10104
_reflns_threshold_expression 'I > 2\s(I)'
_cod_data_source_file d3ra04605b2.cif
_cod_data_source_block mo_2021_03_03_jdm_tg216a_0m_a
_cod_database_code 7247662
_shelx_shelxl_version_number 2018/3
_shelx_space_group_comment
;
The symmetry employed for this shelxl refinement is uniquely defined
by the following loop, which should always be used as a source of
symmetry information in preference to the above space-group names.
They are only intended as comments.
;
_shelx_estimated_absorpt_t_max 0.923
_shelx_estimated_absorpt_t_min 0.792
_olex2_refinement_description
;
1. Fixed Uiso
 At 1.2 times of:
  All C(H,H) groups, All C(H,H,H,H) groups
2. Restrained distances
 O18-H18
 0.84 with sigma of 0.02
 O14-C10A \\sim O14-C10B
 with sigma of 0.02
 C9-C10A \\sim C9-C10B
 with sigma of 0.02
3. Others
 Sof(H9BC)=Sof(H9BD)=Sof(C10B)=Sof(H10C)=Sof(H10D)=1-FVAR(1)
 Sof(H9AA)=Sof(H9AB)=Sof(C10A)=Sof(H10A)=Sof(H10B)=FVAR(1)
4.a Secondary CH2 refined with riding coordinates:
 C1(H1A,H1B), C2(H2A,H2B), C3(H3A,H3B), C4(H4A,H4B), C5(H5A,H5B), C6(H6A,H6B),
 C7(H7A,H7B), C8(H8A,H8B), C9(H9AA,H9AB), C9(H9BC,H9BD), C11(H11A,H11B),
 C12(H12A,H12B), C10A(H10A,H10B), C10B(H10C,H10D), C13(H13A,H13B), C14(H14A,
 H14B)
;
_olex2_submission_special_instructions 'No special instructions were received'

loop_
_space_group_symop_operation_xyz
'x, y, z'
'-x, -y, -z'

loop_
_atom_site_label
_atom_site_type_symbol
_atom_site_fract_x
_atom_site_fract_y
_atom_site_fract_z
_atom_site_U_iso_or_equiv
_atom_site_adp_type
_atom_site_occupancy
_atom_site_site_symmetry_order
_atom_site_calc_flag
_atom_site_refinement_flags_posn
_atom_site_refinement_flags_adp
_atom_site_refinement_flags_occupancy
_atom_site_disorder_assembly
_atom_site_disorder_group
Mo1 Mo 0.64979(2) 0.09591(2) 0.72451(2) 0.01592(3) Uani 1 1 d . . . . .
Mo2 Mo 0.73598(2) 0.29312(2) 0.74767(2) 0.01495(3) Uani 1 1 d . . . . .
Mo3 Mo 0.48794(2) 0.39712(2) 0.55096(2) 0.01163(3) Uani 1 1 d . . . . .
Mo4 Mo 0.46284(2) 0.60001(2) 0.63030(2) 0.01253(3) Uani 1 1 d . . . . .
O1 O 0.8015(2) 0.01461(14) 0.63996(11) 0.0255(3) Uani 1 1 d . . . . .
O2 O 0.92106(18) 0.27863(16) 0.67404(11) 0.0251(3) Uani 1 1 d . . . . .
O3 O 0.42880(19) 0.10330(13) 0.69879(10) 0.0205(3) Uani 1 1 d . . . . .
O4 O 0.5999(2) -0.04015(14) 0.81960(11) 0.0227(3) Uani 1 1 d . . . . .
O5 O 0.58675(17) 0.48349(12) 0.74074(9) 0.0161(2) Uani 1 1 d . . . . .
O6 O 0.76293(19) 0.34509(14) 0.86483(10) 0.0215(3) Uani 1 1 d . . . . .
O7 O 0.82249(18) 0.10189(14) 0.80626(10) 0.0202(3) Uani 1 1 d . . . . .
O8 O 0.52908(17) 0.22899(13) 0.84208(9) 0.0163(2) Uani 1 1 d . . . . .
O9 O 0.59223(16) 0.27542(12) 0.66277(9) 0.0149(2) Uani 1 1 d . . . . .
O10 O 0.66118(16) 0.48808(12) 0.54198(9) 0.0137(2) Uani 1 1 d . . . . .
O11 O 0.30709(16) 0.49259(12) 0.65453(9) 0.0146(2) Uani 1 1 d . . . . .
O12 O 0.22269(19) 0.41113(15) 0.85436(10) 0.0218(3) Uani 1 1 d . . . . .
H12 H 0.310(4) 0.364(3) 0.848(2) 0.038(9) Uiso 1 1 d . . . . .
O13 O 0.26656(17) 0.73946(13) 0.71937(10) 0.0178(2) Uani 1 1 d . . . . .
H13 H 0.226(4) 0.714(3) 0.782(2) 0.037(8) Uiso 1 1 d . . . . .
O14 O 0.32527(18) 0.72331(12) 0.54118(9) 0.0177(2) Uani 1 1 d D . . . .
O15 O 0.59460(17) 0.70779(13) 0.63249(9) 0.0166(2) Uani 1 1 d . . . . .
O16 O 0.66165(18) 0.73161(14) 0.43237(10) 0.0184(2) Uani 1 1 d . . . . .
H16 H 0.641(4) 0.781(3) 0.390(2) 0.040(9) Uiso 1 1 d . . . . .
C1 C 0.3744(3) -0.0050(2) 0.73804(16) 0.0272(4) Uani 1 1 d . . . . .
H1A H 0.425041 -0.076478 0.695773 0.033 Uiso 1 1 calc R U . . .
H1B H 0.249576 0.019727 0.746583 0.033 Uiso 1 1 calc R U . . .
C2 C 0.4323(3) -0.0460(2) 0.83120(16) 0.0285(4) Uani 1 1 d . . . . .
H2A H 0.355663 0.012248 0.879382 0.034 Uiso 1 1 calc R U . . .
H2B H 0.431634 -0.135358 0.852260 0.034 Uiso 1 1 calc R U . . .
C3 C 0.6135(3) 0.55541(19) 0.80877(14) 0.0212(3) Uani 1 1 d . . . . .
H3A H 0.512435 0.631831 0.824215 0.025 Uiso 1 1 calc R U . . .
H3B H 0.712282 0.585290 0.783180 0.025 Uiso 1 1 calc R U . . .
C4 C 0.6445(3) 0.4645(2) 0.89433(15) 0.0242(4) Uani 1 1 d . . . . .
H4A H 0.689850 0.500369 0.937605 0.029 Uiso 1 1 calc R U . . .
H4B H 0.537248 0.451515 0.928243 0.029 Uiso 1 1 calc R U . . .
C5 C 0.7692(3) 0.0860(2) 0.90652(14) 0.0231(4) Uani 1 1 d . . . . .
H5A H 0.836922 0.116082 0.940163 0.028 Uiso 1 1 calc R U . . .
H5B H 0.784616 -0.006358 0.926939 0.028 Uiso 1 1 calc R U . . .
C6 C 0.5792(3) 0.16779(19) 0.92899(13) 0.0208(3) Uani 1 1 d . . . . .
H6A H 0.510567 0.111454 0.958727 0.025 Uiso 1 1 calc R U . . .
H6B H 0.562868 0.233473 0.973013 0.025 Uiso 1 1 calc R U . . .
C7 C 0.1413(2) 0.49216(18) 0.69981(13) 0.0166(3) Uani 1 1 d . . . . .
H7A H 0.082572 0.476078 0.653171 0.020 Uiso 1 1 calc R U . . .
H7B H 0.075394 0.578257 0.723144 0.020 Uiso 1 1 calc R U . . .
C8 C 0.1475(2) 0.38998(19) 0.78149(14) 0.0198(3) Uani 1 1 d . . . . .
H8A H 0.030916 0.389610 0.808282 0.024 Uiso 1 1 calc R U . . .
H8B H 0.213222 0.303941 0.757989 0.024 Uiso 1 1 calc R U . . .
C9 C 0.1375(2) 0.82964(18) 0.66912(14) 0.0206(3) Uani 1 1 d D . . . .
H9AA H 0.088956 0.913139 0.698531 0.025 Uiso 0.719(7) 1 calc R U P A 1
H9AB H 0.045009 0.793977 0.670691 0.025 Uiso 0.719(7) 1 calc R U P A 1
H9BC H 0.146631 0.917542 0.664133 0.025 Uiso 0.281(7) 1 calc R U P A 2
H9BD H 0.023719 0.832769 0.704507 0.025 Uiso 0.281(7) 1 calc R U P A 2
C11 C 0.7576(2) 0.70183(19) 0.58164(13) 0.0194(3) Uani 1 1 d . . . . .
H11A H 0.825103 0.611078 0.569198 0.023 Uiso 1 1 calc R U . . .
H11B H 0.817194 0.734243 0.619126 0.023 Uiso 1 1 calc R U . . .
C12 C 0.7388(3) 0.7835(2) 0.48993(13) 0.0199(3) Uani 1 1 d . . . . .
H12A H 0.667652 0.873382 0.502663 0.024 Uiso 1 1 calc R U . . .
H12B H 0.851488 0.785066 0.455672 0.024 Uiso 1 1 calc R U . . .
C10A C 0.2217(3) 0.8483(2) 0.57053(18) 0.0173(6) Uani 0.719(7) 1 d D . P A 1
H10A H 0.136189 0.889730 0.529128 0.021 Uiso 0.719(7) 1 calc R U P A 1
H10B H 0.292111 0.904543 0.567081 0.021 Uiso 0.719(7) 1 calc R U P A 1
C10B C 0.1607(8) 0.7855(7) 0.5673(5) 0.0217(16) Uani 0.281(7) 1 d D . P A 2
H10C H 0.093711 0.727518 0.568302 0.026 Uiso 0.281(7) 1 calc R U P A 2
H10D H 0.122089 0.861699 0.522500 0.026 Uiso 0.281(7) 1 calc R U P A 2
O17 O 0.18813(19) 0.65012(16) 0.88843(11) 0.0230(3) Uani 1 1 d . . . . .
H17 H 0.189(4) 0.581(3) 0.883(2) 0.038(9) Uiso 1 1 d . . . . .
O18 O -0.1349(2) 0.73702(17) 0.82824(12) 0.0279(3) Uani 1 1 d D . . . .
H18 H -0.202(3) 0.8051(19) 0.830(2) 0.023(7) Uiso 1 1 d D . . . .
C13 C 0.0337(3) 0.7128(2) 0.94862(15) 0.0252(4) Uani 1 1 d . . . . .
H13A H 0.017137 0.806670 0.944379 0.030 Uiso 1 1 calc R U . . .
H13B H 0.042502 0.678412 1.014827 0.030 Uiso 1 1 calc R U . . .
C14 C -0.1170(3) 0.6937(2) 0.92326(15) 0.0255(4) Uani 1 1 d . . . . .
H14A H -0.105756 0.600652 0.933544 0.031 Uiso 1 1 calc R U . . .
H14B H -0.220380 0.741446 0.965535 0.031 Uiso 1 1 calc R U . . .

loop_
_atom_site_aniso_label
_atom_site_aniso_U_11
_atom_site_aniso_U_22
_atom_site_aniso_U_33
_atom_site_aniso_U_23
_atom_site_aniso_U_13
_atom_site_aniso_U_12
Mo1 0.01751(7) 0.01193(6) 0.01588(7) 0.00138(5) -0.00497(5) -0.00139(5)
Mo2 0.01211(6) 0.01667(6) 0.01556(6) 0.00160(5) -0.00490(5) -0.00367(5)
Mo3 0.01213(6) 0.01079(6) 0.01211(6) 0.00089(4) -0.00360(4) -0.00370(4)
Mo4 0.01350(6) 0.01167(6) 0.01268(6) 0.00010(4) -0.00396(4) -0.00381(5)
O1 0.0270(7) 0.0192(6) 0.0227(7) -0.0027(5) -0.0030(6) 0.0018(5)
O2 0.0158(6) 0.0314(8) 0.0270(7) -0.0008(6) -0.0016(5) -0.0081(6)
O3 0.0266(7) 0.0155(6) 0.0226(6) 0.0054(5) -0.0103(5) -0.0103(5)
O4 0.0283(7) 0.0159(6) 0.0226(7) 0.0053(5) -0.0085(6) -0.0057(5)
O5 0.0189(6) 0.0152(5) 0.0161(5) 0.0005(4) -0.0079(5) -0.0057(5)
O6 0.0216(6) 0.0234(6) 0.0208(6) 0.0007(5) -0.0109(5) -0.0056(5)
O7 0.0174(6) 0.0194(6) 0.0198(6) 0.0022(5) -0.0071(5) 0.0001(5)
O8 0.0168(6) 0.0165(5) 0.0133(5) 0.0019(4) -0.0039(4) -0.0031(5)
O9 0.0164(5) 0.0139(5) 0.0147(5) 0.0025(4) -0.0059(4) -0.0048(4)
O10 0.0136(5) 0.0136(5) 0.0138(5) 0.0006(4) -0.0045(4) -0.0037(4)
O11 0.0131(5) 0.0164(5) 0.0148(5) -0.0006(4) -0.0020(4) -0.0058(4)
O12 0.0180(6) 0.0236(7) 0.0184(6) 0.0000(5) -0.0031(5) -0.0005(5)
O13 0.0176(6) 0.0151(5) 0.0184(6) -0.0006(5) -0.0019(5) -0.0033(5)
O14 0.0205(6) 0.0133(5) 0.0163(6) -0.0015(4) -0.0070(5) 0.0009(5)
O15 0.0188(6) 0.0157(5) 0.0175(6) -0.0002(4) -0.0045(5) -0.0078(5)
O16 0.0237(6) 0.0182(6) 0.0180(6) 0.0038(5) -0.0088(5) -0.0118(5)
C1 0.0363(11) 0.0220(9) 0.0298(10) 0.0066(8) -0.0120(9) -0.0173(8)
C2 0.0336(11) 0.0265(10) 0.0268(10) 0.0084(8) -0.0065(8) -0.0149(9)
C3 0.0253(9) 0.0203(8) 0.0215(8) -0.0021(7) -0.0126(7) -0.0064(7)
C4 0.0255(9) 0.0277(9) 0.0210(9) -0.0014(7) -0.0086(7) -0.0080(8)
C5 0.0257(9) 0.0216(8) 0.0193(8) 0.0047(7) -0.0106(7) -0.0029(7)
C6 0.0241(9) 0.0204(8) 0.0152(7) 0.0038(6) -0.0060(6) -0.0042(7)
C7 0.0120(7) 0.0189(7) 0.0188(7) 0.0003(6) -0.0033(6) -0.0052(6)
C8 0.0176(8) 0.0197(8) 0.0202(8) 0.0010(6) -0.0013(6) -0.0057(6)
C9 0.0172(8) 0.0178(8) 0.0227(8) -0.0022(6) -0.0033(6) -0.0003(6)
C11 0.0177(8) 0.0244(8) 0.0191(8) 0.0003(6) -0.0055(6) -0.0100(7)
C12 0.0220(8) 0.0246(8) 0.0190(8) 0.0005(6) -0.0047(6) -0.0151(7)
C10A 0.0194(11) 0.0122(10) 0.0166(11) -0.0004(8) -0.0034(8) -0.0006(8)
C10B 0.015(3) 0.024(3) 0.023(3) 0.002(2) -0.004(2) -0.004(2)
O17 0.0194(6) 0.0263(7) 0.0218(7) -0.0007(6) -0.0045(5) -0.0053(6)
O18 0.0246(7) 0.0295(8) 0.0242(7) -0.0027(6) -0.0088(6) 0.0013(6)
C13 0.0228(9) 0.0291(10) 0.0199(8) -0.0045(7) -0.0038(7) -0.0024(8)
C14 0.0207(9) 0.0270(9) 0.0235(9) 0.0017(7) -0.0029(7) -0.0030(7)

loop_
_atom_type_symbol
_atom_type_description
_atom_type_scat_dispersion_real
_atom_type_scat_dispersion_imag
_atom_type_scat_source
C C 0.0033 0.0016 'International Tables Vol C Tables 4.2.6.8 and 6.1.1.4'
H H 0.0000 0.0000 'International Tables Vol C Tables 4.2.6.8 and 6.1.1.4'
Mo Mo -1.6832 0.6857 'International Tables Vol C Tables 4.2.6.8 and 6.1.1.4'
O O 0.0106 0.0060 'International Tables Vol C Tables 4.2.6.8 and 6.1.1.4'

loop_
_geom_angle_atom_site_label_1
_geom_angle_atom_site_label_2
_geom_angle_atom_site_label_3
_geom_angle
_geom_angle_site_symmetry_1
_geom_angle_site_symmetry_3
_geom_angle_publ_flag
O1 Mo1 Mo2 105.85(6) . . ?
O1 Mo1 O3 107.91(7) . . ?
O1 Mo1 O4 104.95(7) . . ?
O1 Mo1 O7 94.13(7) . . ?
O1 Mo1 O8 158.28(7) . . ?
O1 Mo1 O9 100.88(6) . . ?
O3 Mo1 Mo2 126.04(4) . . ?
O3 Mo1 O4 79.64(6) . . ?
O3 Mo1 O7 156.46(6) . . ?
O3 Mo1 O8 92.67(6) . . ?
O3 Mo1 O9 84.03(5) . . ?
O4 Mo1 Mo2 129.13(4) . . ?
O4 Mo1 O7 86.89(6) . . ?
O4 Mo1 O8 85.12(6) . . ?
O4 Mo1 O9 152.65(6) . . ?
O7 Mo1 Mo2 51.56(4) . . ?
O7 Mo1 O8 66.82(5) . . ?
O8 Mo1 Mo2 54.52(3) . . ?
O9 Mo1 Mo2 48.87(4) . . ?
O9 Mo1 O7 100.20(5) . . ?
O9 Mo1 O8 73.82(5) . . ?
O2 Mo2 Mo1 105.77(6) . . ?
O2 Mo2 O5 108.66(7) . . ?
O2 Mo2 O6 105.28(7) . . ?
O2 Mo2 O7 92.68(7) . . ?
O2 Mo2 O8 157.64(7) . . ?
O2 Mo2 O9 102.12(7) . . ?
O5 Mo2 Mo1 126.01(4) . . ?
O5 Mo2 O7 157.07(6) . . ?
O5 Mo2 O8 92.98(5) . . ?
O6 Mo2 Mo1 128.15(4) . . ?
O6 Mo2 O5 79.91(6) . . ?
O6 Mo2 O7 86.56(6) . . ?
O6 Mo2 O8 83.53(6) . . ?
O6 Mo2 O9 151.30(6) . . ?
O7 Mo2 Mo1 51.66(4) . . ?
O7 Mo2 O8 66.98(5) . . ?
O8 Mo2 Mo1 54.73(3) . . ?
O9 Mo2 Mo1 49.21(4) . . ?
O9 Mo2 O5 83.43(5) . . ?
O9 Mo2 O7 100.62(5) . . ?
O9 Mo2 O8 74.14(5) . . ?
Mo3 Mo3 Mo4 60.380(7) 2_666 2_666 ?
Mo3 Mo3 Mo4 59.896(7) 2_666 . ?
Mo4 Mo3 Mo4 120.276(7) 2_666 . ?
O9 Mo3 Mo3 138.90(4) . 2_666 ?
O9 Mo3 Mo4 91.05(4) . . ?
O9 Mo3 Mo4 137.21(4) . 2_666 ?
O9 Mo3 O16 83.10(5) . 2_666 ?
O10 Mo3 Mo3 51.10(3) . 2_666 ?
O10 Mo3 Mo3 50.54(3) 2_666 2_666 ?
O10 Mo3 Mo4 90.61(4) . 2_666 ?
O10 Mo3 Mo4 50.63(4) . . ?
O10 Mo3 Mo4 89.89(4) 2_666 . ?
O10 Mo3 Mo4 50.76(4) 2_666 2_666 ?
O10 Mo3 O9 88.33(5) . . ?
O10 Mo3 O9 167.77(5) 2_666 . ?
O10 Mo3 O10 101.64(4) . 2_666 ?
O10 Mo3 O11 99.94(5) . . ?
O10 Mo3 O14 99.75(5) 2_666 2_666 ?
O10 Mo3 O14 83.90(5) . 2_666 ?
O10 Mo3 O16 87.63(5) 2_666 2_666 ?
O10 Mo3 O16 169.61(5) . 2_666 ?
O11 Mo3 Mo3 95.13(4) . 2_666 ?
O11 Mo3 Mo4 137.39(4) . 2_666 ?
O11 Mo3 Mo4 49.94(4) . . ?
O11 Mo3 O9 84.66(5) . . ?
O11 Mo3 O10 86.63(5) . 2_666 ?
O11 Mo3 O14 171.80(5) . 2_666 ?
O11 Mo3 O16 85.12(5) . 2_666 ?
O14 Mo3 Mo3 92.91(4) 2_666 2_666 ?
O14 Mo3 Mo4 49.18(4) 2_666 2_666 ?
O14 Mo3 Mo4 134.51(4) 2_666 . ?
O14 Mo3 O9 88.24(5) 2_666 . ?
O14 Mo3 O16 89.98(6) 2_666 2_666 ?
O16 Mo3 Mo3 137.95(4) 2_666 2_666 ?
O16 Mo3 Mo4 91.72(4) 2_666 2_666 ?
O16 Mo3 Mo4 135.06(4) 2_666 . ?
Mo3 Mo4 Mo3 59.724(6) 2_666 . ?
O5 Mo4 Mo3 135.99(4) . 2_666 ?
O5 Mo4 Mo3 91.44(4) . . ?
O5 Mo4 O13 96.69(5) . . ?
O10 Mo4 Mo3 50.96(3) . 2_666 ?
O10 Mo4 Mo3 50.26(3) . . ?
O10 Mo4 O5 85.17(5) . . ?
O10 Mo4 O13 172.44(5) . . ?
O11 Mo4 Mo3 95.41(4) . 2_666 ?
O11 Mo4 Mo3 50.51(4) . . ?
O11 Mo4 O5 88.28(5) . . ?
O11 Mo4 O10 100.15(5) . . ?
O11 Mo4 O13 87.26(5) . . ?
O13 Mo4 Mo3 127.25(4) . 2_666 ?
O13 Mo4 Mo3 136.76(4) . . ?
O14 Mo4 Mo3 51.90(4) . 2_666 ?
O14 Mo4 Mo3 94.31(4) . . ?
O14 Mo4 O5 172.11(5) . . ?
O14 Mo4 O10 102.67(5) . . ?
O14 Mo4 O11 91.21(6) . . ?
O14 Mo4 O13 75.42(5) . . ?
O15 Mo4 Mo3 95.41(4) . 2_666 ?
O15 Mo4 Mo3 138.90(4) . . ?
O15 Mo4 O5 85.71(5) . . ?
O15 Mo4 O10 88.67(5) . . ?
O15 Mo4 O11 168.88(5) . . ?
O15 Mo4 O13 84.17(6) . . ?
O15 Mo4 O14 93.46(6) . . ?
C1 O3 Mo1 115.32(12) . . ?
C2 O4 Mo1 115.14(12) . . ?
Mo2 O5 Mo4 130.49(6) . . ?
C3 O5 Mo2 111.97(11) . . ?
C3 O5 Mo4 114.72(11) . . ?
C4 O6 Mo2 115.11(11) . . ?
Mo2 O7 Mo1 76.78(4) . . ?
C5 O7 Mo1 114.91(12) . . ?
C5 O7 Mo2 114.26(12) . . ?
Mo2 O8 Mo1 70.76(4) . . ?
C6 O8 Mo1 111.23(11) . . ?
C6 O8 Mo2 111.14(11) . . ?
Mo1 O9 Mo3 144.97(7) . . ?
Mo2 O9 Mo1 81.92(5) . . ?
Mo2 O9 Mo3 132.07(6) . . ?
Mo3 O10 Mo3 78.36(4) . 2_666 ?
Mo3 O10 Mo4 79.11(5) . . ?
Mo4 O10 Mo3 78.28(4) . 2_666 ?
Mo4 O11 Mo3 79.55(5) . . ?
C7 O11 Mo3 136.26(11) . . ?
C7 O11 Mo4 142.71(11) . . ?
C8 O12 H12 105(3) . . ?
Mo4 O13 H13 120.2(19) . . ?
C9 O13 Mo4 113.47(11) . . ?
C9 O13 H13 114(2) . . ?
Mo4 O14 Mo3 78.92(5) . 2_666 ?
C10A O14 Mo3 152.36(14) . 2_666 ?
C10A O14 Mo4 118.58(13) . . ?
C10B O14 Mo4 121.8(3) . . ?
C11 O15 Mo4 129.43(12) . . ?
Mo3 O16 H16 109(3) 2_666 . ?
C12 O16 Mo3 138.84(11) . 2_666 ?
C12 O16 H16 108(3) . . ?
O3 C1 H1A 110.4 . . ?
O3 C1 H1B 110.4 . . ?
O3 C1 C2 106.63(17) . . ?
H1A C1 H1B 108.6 . . ?
C2 C1 H1A 110.4 . . ?
C2 C1 H1B 110.4 . . ?
O4 C2 C1 107.78(18) . . ?
O4 C2 H2A 110.1 . . ?
O4 C2 H2B 110.1 . . ?
C1 C2 H2A 110.1 . . ?
C1 C2 H2B 110.1 . . ?
H2A C2 H2B 108.5 . . ?
O5 C3 H3A 110.5 . . ?
O5 C3 H3B 110.5 . . ?
O5 C3 C4 106.15(16) . . ?
H3A C3 H3B 108.7 . . ?
C4 C3 H3A 110.5 . . ?
C4 C3 H3B 110.5 . . ?
O6 C4 C3 108.09(17) . . ?
O6 C4 H4A 110.1 . . ?
O6 C4 H4B 110.1 . . ?
C3 C4 H4A 110.1 . . ?
C3 C4 H4B 110.1 . . ?
H4A C4 H4B 108.4 . . ?
O7 C5 H5A 110.2 . . ?
O7 C5 H5B 110.2 . . ?
O7 C5 C6 107.37(14) . . ?
H5A C5 H5B 108.5 . . ?
C6 C5 H5A 110.2 . . ?
C6 C5 H5B 110.2 . . ?
O8 C6 C5 107.20(15) . . ?
O8 C6 H6A 110.3 . . ?
O8 C6 H6B 110.3 . . ?
C5 C6 H6A 110.3 . . ?
C5 C6 H6B 110.3 . . ?
H6A C6 H6B 108.5 . . ?
O11 C7 H7A 109.2 . . ?
O11 C7 H7B 109.2 . . ?
O11 C7 C8 111.84(14) . . ?
H7A C7 H7B 107.9 . . ?
C8 C7 H7A 109.2 . . ?
C8 C7 H7B 109.2 . . ?
O12 C8 C7 112.39(16) . . ?
O12 C8 H8A 109.1 . . ?
O12 C8 H8B 109.1 . . ?
C7 C8 H8A 109.1 . . ?
C7 C8 H8B 109.1 . . ?
H8A C8 H8B 107.9 . . ?
O13 C9 H9AA 110.4 . . ?
O13 C9 H9AB 110.4 . . ?
O13 C9 H9BC 109.7 . . ?
O13 C9 H9BD 109.7 . . ?
O13 C9 C10A 106.73(16) . . ?
O13 C9 C10B 109.9(3) . . ?
H9AA C9 H9AB 108.6 . . ?
H9BC C9 H9BD 108.2 . . ?
C10A C9 H9AA 110.4 . . ?
C10A C9 H9AB 110.4 . . ?
C10B C9 H9BC 109.7 . . ?
C10B C9 H9BD 109.7 . . ?
O15 C11 H11A 109.9 . . ?
O15 C11 H11B 109.9 . . ?
O15 C11 C12 108.83(15) . . ?
H11A C11 H11B 108.3 . . ?
C12 C11 H11A 109.9 . . ?
C12 C11 H11B 109.9 . . ?
O16 C12 C11 110.13(15) . . ?
O16 C12 H12A 109.6 . . ?
O16 C12 H12B 109.6 . . ?
C11 C12 H12A 109.6 . . ?
C11 C12 H12B 109.6 . . ?
H12A C12 H12B 108.1 . . ?
O14 C10A C9 107.21(18) . . ?
O14 C10A H10A 110.3 . . ?
O14 C10A H10B 110.3 . . ?
C9 C10A H10A 110.3 . . ?
C9 C10A H10B 110.3 . . ?
H10A C10A H10B 108.5 . . ?
O14 C10B C9 107.0(4) . . ?
O14 C10B H10C 110.3 . . ?
O14 C10B H10D 110.3 . . ?
C9 C10B H10C 110.3 . . ?
C9 C10B H10D 110.3 . . ?
H10C C10B H10D 108.6 . . ?
C13 O17 H17 108(3) . . ?
C14 O18 H18 105(2) . . ?
O17 C13 H13A 109.1 . . ?
O17 C13 H13B 109.1 . . ?
O17 C13 C14 112.52(18) . . ?
H13A C13 H13B 107.8 . . ?
C14 C13 H13A 109.1 . . ?
C14 C13 H13B 109.1 . . ?
O18 C14 C13 112.38(18) . . ?
O18 C14 H14A 109.1 . . ?
O18 C14 H14B 109.1 . . ?
C13 C14 H14A 109.1 . . ?
C13 C14 H14B 109.1 . . ?
H14A C14 H14B 107.9 . . ?

loop_
_geom_bond_atom_site_label_1
_geom_bond_atom_site_label_2
_geom_bond_distance
_geom_bond_site_symmetry_2
_geom_bond_publ_flag
Mo1 Mo2 2.6064(2) . ?
Mo1 O1 1.6861(15) . ?
Mo1 O3 1.9707(14) . ?
Mo1 O4 1.9830(14) . ?
Mo1 O7 2.0999(14) . ?
Mo1 O8 2.2538(13) . ?
Mo1 O9 1.9930(12) . ?
Mo2 O2 1.6820(15) . ?
Mo2 O5 2.0500(13) . ?
Mo2 O6 1.9528(14) . ?
Mo2 O7 2.0972(14) . ?
Mo2 O8 2.2479(13) . ?
Mo2 O9 1.9830(13) . ?
Mo3 Mo3 2.5700(3) 2_666 ?
Mo3 Mo4 2.5870(2) . ?
Mo3 Mo4 2.5746(2) 2_666 ?
Mo3 O9 2.0958(12) . ?
Mo3 O10 2.0258(12) . ?
Mo3 O10 2.0421(12) 2_666 ?
Mo3 O11 2.0301(13) . ?
Mo3 O14 2.0645(13) 2_666 ?
Mo3 O16 2.1712(13) 2_666 ?
Mo4 O5 2.1286(13) . ?
Mo4 O10 2.0365(13) . ?
Mo4 O11 2.0133(12) . ?
Mo4 O13 2.1780(14) . ?
Mo4 O14 1.9852(13) . ?
Mo4 O15 1.9020(13) . ?
O3 C1 1.427(2) . ?
O4 C2 1.427(3) . ?
O5 C3 1.450(2) . ?
O6 C4 1.417(3) . ?
O7 C5 1.436(2) . ?
O8 C6 1.420(2) . ?
O11 C7 1.430(2) . ?
O12 H12 0.74(3) . ?
O12 C8 1.430(2) . ?
O13 H13 0.94(3) . ?
O13 C9 1.454(2) . ?
O14 C10A 1.429(3) . ?
O14 C10B 1.334(7) . ?
O15 C11 1.415(2) . ?
O16 H16 0.77(3) . ?
O16 C12 1.444(2) . ?
C1 H1A 0.9900 . ?
C1 H1B 0.9900 . ?
C1 C2 1.494(3) . ?
C2 H2A 0.9900 . ?
C2 H2B 0.9900 . ?
C3 H3A 0.9900 . ?
C3 H3B 0.9900 . ?
C3 C4 1.489(3) . ?
C4 H4A 0.9900 . ?
C4 H4B 0.9900 . ?
C5 H5A 0.9900 . ?
C5 H5B 0.9900 . ?
C5 C6 1.552(3) . ?
C6 H6A 0.9900 . ?
C6 H6B 0.9900 . ?
C7 H7A 0.9900 . ?
C7 H7B 0.9900 . ?
C7 C8 1.510(3) . ?
C8 H8A 0.9900 . ?
C8 H8B 0.9900 . ?
C9 H9AA 0.9900 . ?
C9 H9AB 0.9900 . ?
C9 H9BC 0.9900 . ?
C9 H9BD 0.9900 . ?
C9 C10A 1.481(3) . ?
C9 C10B 1.575(7) . ?
C11 H11A 0.9900 . ?
C11 H11B 0.9900 . ?
C11 C12 1.502(3) . ?
C12 H12A 0.9900 . ?
C12 H12B 0.9900 . ?
C10A H10A 0.9900 . ?
C10A H10B 0.9900 . ?
C10B H10C 0.9900 . ?
C10B H10D 0.9900 . ?
O17 H17 0.77(3) . ?
O17 C13 1.430(3) . ?
O18 H18 0.773(17) . ?
O18 C14 1.416(3) . ?
C13 H13A 0.9900 . ?
C13 H13B 0.9900 . ?
C13 C14 1.496(3) . ?
C14 H14A 0.9900 . ?
C14 H14B 0.9900 . ?

loop_
_geom_hbond_atom_site_label_D
_geom_hbond_atom_site_label_H
_geom_hbond_atom_site_label_A
_geom_hbond_distance_DH
_geom_hbond_distance_HA
_geom_hbond_distance_DA
_geom_hbond_angle_DHA
_geom_hbond_site_symmetry_A
_geom_hbond_publ_flag
O12 H12 O8 0.74(3) 1.95(3) 2.686(2) 174(4) . yes
O13 H13 O17 0.94(3) 1.62(3) 2.552(2) 170(3) . yes
O16 H16 O3 0.77(3) 1.73(3) 2.4891(19) 174(4) 2_666 yes
O17 H17 O12 0.77(3) 1.89(3) 2.657(2) 171(4) . yes
O18 H18 O4 0.773(17) 1.963(18) 2.720(2) 166(3) 1_465 yes

loop_
_geom_torsion_atom_site_label_1
_geom_torsion_atom_site_label_2
_geom_torsion_atom_site_label_3
_geom_torsion_atom_site_label_4
_geom_torsion
_geom_torsion_site_symmetry_1
_geom_torsion_site_symmetry_2
_geom_torsion_site_symmetry_3
_geom_torsion_site_symmetry_4
_geom_torsion_publ_flag
Mo1 O3 C1 C2 36.0(2) . . . . ?
Mo1 O4 C2 C1 31.6(2) . . . . ?
Mo1 O7 C5 C6 -42.54(18) . . . . ?
Mo1 O8 C6 C5 38.68(17) . . . . ?
Mo2 O5 C3 C4 -35.81(18) . . . . ?
Mo2 O6 C4 C3 -38.1(2) . . . . ?
Mo2 O7 C5 C6 43.60(18) . . . . ?
Mo2 O8 C6 C5 -38.09(17) . . . . ?
Mo3 O11 C7 C8 86.34(19) . . . . ?
Mo3 O14 C10A C9 -167.9(2) 2_666 . . . ?
Mo3 O14 C10B C9 165.6(2) 2_666 . . . ?
Mo3 O16 C12 C11 19.2(3) 2_666 . . . ?
Mo4 O5 C3 C4 161.15(13) . . . . ?
Mo4 O11 C7 C8 -113.68(18) . . . . ?
Mo4 O13 C9 C10A -31.01(19) . . . . ?
Mo4 O13 C9 C10B 9.4(3) . . . . ?
Mo4 O14 C10A C9 -43.2(2) . . . . ?
Mo4 O14 C10B C9 41.6(6) . . . . ?
Mo4 O15 C11 C12 90.08(18) . . . . ?
O3 C1 C2 O4 -41.7(2) . . . . ?
O5 C3 C4 O6 46.5(2) . . . . ?
O7 C5 C6 O8 -0.6(2) . . . . ?
O11 C7 C8 O12 62.1(2) . . . . ?
O13 C9 C10A O14 45.0(2) . . . . ?
O13 C9 C10B O14 -29.5(5) . . . . ?
O15 C11 C12 O16 -63.2(2) . . . . ?
O17 C13 C14 O18 -56.9(2) . . . . ?
